data_1001292
loop_
_publ_author_name
'Nguyen, N'
'Er-Rakho, L'
'Michel, C'
'Choisnet, J'
'Raveau, B'

_publ_section_title
;
Intercroissance de feuilletes "Perovskites lacunaires" et de feuillets
type chlorure de sodium: les oxydes La~2-~x A~1+x~ Cu~2~ O~6-x/2~ (A =
CA, SR)
;
_journal_coden_ASTM MRBUAC
_journal_name_full 'Materials Research Bulletin'
_journal_page_first 891
_journal_page_last 897
_journal_paper_doi 10.1016/0025-5408(80)90212-3
_journal_volume 15
_journal_year 1980
_chemical_formula_structural 'LA1.90 SR1.10 CU2 O5.95'
_chemical_formula_sum 'Cu2 La1.9 O5.95 Sr1.1'
_chemical_name_systematic
;
LANTHANUM STRONTIUM COPPER OXIDE (1.9/1.1/2/5.95)
;
_space_group_IT_number 139
_symmetry_cell_setting tetragonal
_symmetry_Int_Tables_number 139
_symmetry_space_group_name_Hall '-I 4 2'
_symmetry_space_group_name_H-M 'I 4/m m m'
_cell_angle_alpha 90
_cell_angle_beta 90
_cell_angle_gamma 90
_cell_formula_units_Z 2
_cell_length_a 3.863(2)
_cell_length_b 3.863(2)
_cell_length_c 19.963(4)
_cell_volume 297.9
_exptl_crystal_density_meas 6.55
_refine_ls_R_factor_all 0.047
_cod_database_code 1001292

loop_
_symmetry_equiv_pos_as_xyz
x,y,z
-x,-y,z
-x,y,z
x,-y,z
-y,x,z
y,-x,z
y,x,z
-y,-x,z
-x,-y,-z
x,y,-z
x,-y,-z
-x,y,-z
y,-x,-z
-y,x,-z
-y,-x,-z
y,x,-z
1/2+x,1/2+y,1/2+z
1/2-x,1/2-y,1/2+z
1/2-x,1/2+y,1/2+z
1/2+x,1/2-y,1/2+z
1/2-y,1/2+x,1/2+z
1/2+y,1/2-x,1/2+z
1/2+y,1/2+x,1/2+z
1/2-y,1/2-x,1/2+z
1/2-x,1/2-y,1/2-z
1/2+x,1/2+y,1/2-z
1/2+x,1/2-y,1/2-z
1/2-x,1/2+y,1/2-z
1/2+y,1/2-x,1/2-z
1/2-y,1/2+x,1/2-z
1/2-y,1/2-x,1/2-z
1/2+y,1/2+x,1/2-z

loop_
_atom_site_label
_atom_site_type_symbol
_atom_site_symmetry_multiplicity
_atom_site_Wyckoff_symbol
_atom_site_fract_x
_atom_site_fract_y
_atom_site_fract_z
_atom_site_occupancy
_atom_site_attached_hydrogens
_atom_site_calc_flag
La1 La3+ 2 a 0. 0. 0. 0.5 0 d
Sr1 Sr2+ 2 a 0. 0. 0. 0.5 0 d
La2 La3+ 4 e 0. 0. 0.1787(2) 0.71 0 d
Sr2 Sr2+ 4 e 0. 0. 0.1787(2) 0.29 0 d
Cu1 Cu2+ 4 e 0. 0. 0.5927(5) 1. 0 d
O1 O2- 8 g 0. 0.5 0.081(2) 1. 0 d
O2 O2- 4 e 0. 0. 0.708(2) 0.98 0 d

loop_
_atom_type_symbol
_atom_type_oxidation_number
La3+ 3.000
Sr2+ 2.000
Cu2+ 2.000
O2- -2.000
